data_2206274
loop_
_publ_author_name
'Xu, Liang-Zhong'
'Yu, Guan-Ping'
'Zhang, Pu-Yong'
'Li, Chun-Li'

_publ_section_title
;
 (<i>Z</i>)-1-(2,5-Dichlorophenyl)-2-(3-phenylthiazolidin-2-ylidene)ethanone
;
_journal_issue 7
_journal_name_full 'Acta Crystallographica Section E'
_journal_page_first o2104
_journal_page_last o2105
_journal_paper_doi 10.1107/S1600536805017964
_journal_volume 61
_journal_year 2005
_chemical_formula_iupac 'C17 H13 Cl2 N O S'
_chemical_formula_moiety 'C17 H13 Cl2 N O S'
_chemical_formula_sum 'C17 H13 Cl2 N O S'
_chemical_formula_weight 350.24
_chemical_name_systematic
;
 (Z)-1-(2,5-dichlorophenyl)-2-(3-phenylthiazolidin-2-ylidene)ethanone
;
_space_group_IT_number 43
_symmetry_cell_setting orthorhombic
_symmetry_space_group_name_Hall 'F 2 -2d'
_symmetry_space_group_name_H-M 'F d d 2'
_atom_sites_solution_hydrogens geom
_atom_sites_solution_primary direct
_atom_sites_solution_secondary difmap
_audit_creation_method SHELXL-97
_cell_angle_alpha 90.00
_cell_angle_beta 90.00
_cell_angle_gamma 90.00
_cell_formula_units_Z 16
_cell_length_a 26.088(4)
_cell_length_b 37.204(6)
_cell_length_c 6.5952(11)
_cell_measurement_reflns_used 2162
_cell_measurement_temperature 294(2)
_cell_measurement_theta_max 23.06
_cell_measurement_theta_min 3.23
_cell_volume 6401.2(18)
_computing_cell_refinement 'SAINT (Bruker, 1999)'
_computing_data_collection 'SMART (Bruker, 1998)'
_computing_data_reduction SAINT
_computing_molecular_graphics 'SHELXTL (Bruker, 1999)'
_computing_publication_material SHELXTL
_computing_structure_refinement 'SHELXL97 (Sheldrick, 1997)'
_computing_structure_solution 'SHELXS97 (Sheldrick, 1997)'
_diffrn_ambient_temperature 294(2)
_diffrn_measured_fraction_theta_full 0.997
_diffrn_measured_fraction_theta_max 0.997
_diffrn_measurement_device_type 'Bruker SMART CCD area-detector'
_diffrn_measurement_method '\f and \w scans'
_diffrn_radiation_monochromator graphite
_diffrn_radiation_source 'fine-focus sealed tube'
_diffrn_radiation_type MoK\a
_diffrn_radiation_wavelength 0.71073
_diffrn_reflns_av_R_equivalents 0.0475
_diffrn_reflns_av_sigmaI/netI 0.0630
_diffrn_reflns_limit_h_max 32
_diffrn_reflns_limit_h_min -32
_diffrn_reflns_limit_k_max 23
_diffrn_reflns_limit_k_min -46
_diffrn_reflns_limit_l_max 8
_diffrn_reflns_limit_l_min -8
_diffrn_reflns_number 8964
_diffrn_reflns_theta_full 26.40
_diffrn_reflns_theta_max 26.40
_diffrn_reflns_theta_min 1.91
_diffrn_standards_decay_% 0
_diffrn_standards_number 0
_exptl_absorpt_coefficient_mu 0.536
_exptl_absorpt_correction_T_max 0.879
_exptl_absorpt_correction_T_min 0.790
_exptl_absorpt_correction_type multi-scan
_exptl_absorpt_process_details '(SADABS; Sheldrick, 1996)'
_exptl_crystal_colour yellow
_exptl_crystal_density_diffrn 1.454
_exptl_crystal_density_method 'not measured'
_exptl_crystal_description block
_exptl_crystal_F_000 2880
_exptl_crystal_size_max 0.42
_exptl_crystal_size_mid 0.28
_exptl_crystal_size_min 0.24
_refine_diff_density_max 0.227
_refine_diff_density_min -0.235
_refine_ls_abs_structure_details 'Flack (1983), 1443 Friedel pairs'
_refine_ls_abs_structure_Flack 0.01(8)
_refine_ls_extinction_method none
_refine_ls_goodness_of_fit_ref 1.019
_refine_ls_hydrogen_treatment constr
_refine_ls_matrix_type full
_refine_ls_number_parameters 199
_refine_ls_number_reflns 3235
_refine_ls_number_restraints 1
_refine_ls_restrained_S_all 1.019
_refine_ls_R_factor_all 0.0832
_refine_ls_R_factor_gt 0.0402
_refine_ls_shift/su_max 0.000
_refine_ls_shift/su_mean 0.000
_refine_ls_structure_factor_coef Fsqd
_refine_ls_weighting_details 'w=1/[\s^2^(Fo^2^)+(0.0387P)^2^+1.9653P] where P=(Fo^2^+2Fc^2^)/3'
_refine_ls_weighting_scheme calc
_refine_ls_wR_factor_gt 0.0764
_refine_ls_wR_factor_ref 0.0915
_reflns_number_gt 2178
_reflns_number_total 3235
_reflns_threshold_expression I>2\s(I)
_cod_data_source_file rz6091.cif
_cod_data_source_block I
_cod_depositor_comments
;
The following automatic conversions were performed:
'_symmetry_cell_setting' value 'Orthorhombic' changed to 'orthorhombic'
according to '/home/saulius/struct/CIF-dictionaries/cif_core.dic'
dictionary named 'cif_core.dic' version 2.4.1 from 2010-06-29.

Automatic conversion script
Id: cif_fix_enum 1527 2010-12-29 10:47:43Z saulius 

The following automatic conversions were performed:

'_symmetry_cell_setting' value 'Orthorhombic' changed to
'orthorhombic' according to
/home/saulius/struct/CIF-dictionaries/cif_core.dic dictionary named
'cif_core.dic' version 2.4.1 from 2010-06-29.

Automatic conversion script
Id: cif_fix_values 1715 2011-07-08 13:25:40Z adriana 
;
_cod_original_cell_volume 6401.1(19)
_cod_database_code 2206274
_cod_database_fobs_code 2206274

loop_
_symmetry_equiv_pos_as_xyz
'x, y, z'
'-x, -y, z'
'x+1/4, -y+1/4, z+1/4'
'-x+1/4, y+1/4, z+1/4'
'x, y+1/2, z+1/2'
'-x, -y+1/2, z+1/2'
'x+1/4, -y+3/4, z+3/4'
'-x+1/4, y+3/4, z+3/4'
'x+1/2, y, z+1/2'
'-x+1/2, -y, z+1/2'
'x+3/4, -y+1/4, z+3/4'
'-x+3/4, y+1/4, z+3/4'
'x+1/2, y+1/2, z'
'-x+1/2, -y+1/2, z'
'x+3/4, -y+3/4, z+1/4'
'-x+3/4, y+3/4, z+1/4'

loop_
_atom_site_label
_atom_site_fract_x
_atom_site_fract_y
_atom_site_fract_z
_atom_site_U_iso_or_equiv
_atom_site_adp_type
_atom_site_calc_flag
_atom_site_refinement_flags
_atom_site_occupancy
_atom_site_type_symbol
S1 0.02421(3) 0.24054(2) 0.24524(14) 0.0435(2) Uani d . 1 S
Cl1 0.15863(4) 0.26073(3) 0.89450(13) 0.0562(3) Uani d . 1 Cl
Cl2 0.28175(4) 0.34881(3) 0.2596(2) 0.0786(4) Uani d . 1 Cl
N1 0.05074(10) 0.18636(7) 0.4641(4) 0.0374(7) Uani d . 1 N
O1 0.09828(9) 0.29119(6) 0.3179(4) 0.0482(7) Uani d . 1 O
C1 -0.01887(14) 0.20255(9) 0.2527(7) 0.0599(11) Uani d . 1 C
H1A -0.0518 0.2099 0.3067 0.072 Uiso calc R 1 H
H1B -0.0241 0.1933 0.1167 0.072 Uiso calc R 1 H
C2 0.00299(17) 0.17495(12) 0.3793(8) 0.0786(14) Uani d . 1 C
H2A -0.0207 0.1692 0.4879 0.094 Uiso calc R 1 H
H2B 0.0083 0.1534 0.2995 0.094 Uiso calc R 1 H
C3 0.06673(12) 0.21970(8) 0.4100(5) 0.0330(8) Uani d . 1 C
C4 0.11136(12) 0.23544(8) 0.4754(5) 0.0368(8) Uani d . 1 C
H4 0.1339 0.2220 0.5540 0.044 Uiso calc R 1 H
C5 0.12427(13) 0.27151(8) 0.4272(5) 0.0343(8) Uani d . 1 C
C6 0.17417(12) 0.28681(8) 0.5084(5) 0.0351(8) Uani d . 1 C
C7 0.19281(13) 0.28323(9) 0.7060(5) 0.0396(9) Uani d . 1 C
C8 0.23825(14) 0.29949(9) 0.7650(7) 0.0500(10) Uani d . 1 C
H8 0.2499 0.2970 0.8975 0.060 Uiso calc R 1 H
C9 0.26605(14) 0.31930(10) 0.6273(6) 0.0505(10) Uani d . 1 C
H9 0.2969 0.3299 0.6652 0.061 Uiso calc R 1 H
C10 0.24775(14) 0.32318(10) 0.4339(6) 0.0478(10) Uani d . 1 C
C11 0.20267(13) 0.30727(9) 0.3751(6) 0.0414(8) Uani d . 1 C
H11 0.1911 0.3103 0.2428 0.050 Uiso calc R 1 H
C12 0.07613(12) 0.16530(9) 0.6145(5) 0.0357(8) Uani d . 1 C
C13 0.09360(13) 0.13134(9) 0.5668(6) 0.0442(9) Uani d . 1 C
H13 0.0893 0.1222 0.4367 0.053 Uiso calc R 1 H
C14 0.11777(14) 0.11097(9) 0.7159(7) 0.0553(11) Uani d . 1 C
H14 0.1294 0.0880 0.6853 0.066 Uiso calc R 1 H
C15 0.12459(15) 0.12443(11) 0.9067(7) 0.0561(11) Uani d . 1 C
H15 0.1411 0.1107 1.0049 0.067 Uiso calc R 1 H
C16 0.10716(14) 0.15812(10) 0.9535(6) 0.0518(10) Uani d . 1 C
H16 0.1121 0.1674 1.0830 0.062 Uiso calc R 1 H
C17 0.08226(14) 0.17828(9) 0.8082(5) 0.0431(9) Uani d . 1 C
H17 0.0695 0.2009 0.8415 0.052 Uiso calc R 1 H

loop_
_atom_site_aniso_label
_atom_site_aniso_U_11
_atom_site_aniso_U_22
_atom_site_aniso_U_33
_atom_site_aniso_U_12
_atom_site_aniso_U_13
_atom_site_aniso_U_23
S1 0.0412(5) 0.0441(5) 0.0453(5) 0.0010(4) -0.0080(5) 0.0076(5)
Cl1 0.0680(7) 0.0597(6) 0.0409(5) -0.0075(5) 0.0025(5) 0.0014(5)
Cl2 0.0672(7) 0.0862(8) 0.0824(8) -0.0363(6) 0.0222(7) -0.0054(7)
N1 0.0378(16) 0.0313(15) 0.0433(17) -0.0053(12) -0.0103(14) 0.0057(13)
O1 0.0446(15) 0.0400(14) 0.0602(17) -0.0044(12) -0.0076(13) 0.0173(13)
C1 0.050(2) 0.055(2) 0.075(3) -0.0073(19) -0.025(2) 0.012(2)
C2 0.066(3) 0.064(3) 0.106(4) -0.028(2) -0.048(3) 0.030(3)
C3 0.0331(19) 0.0314(18) 0.0345(18) 0.0018(15) 0.0048(16) -0.0010(16)
C4 0.0350(18) 0.0323(18) 0.043(2) 0.0031(15) -0.0021(16) 0.0062(18)
C5 0.0350(18) 0.0331(19) 0.035(2) -0.0018(15) 0.0069(16) -0.0022(16)
C6 0.0355(18) 0.0269(18) 0.043(2) 0.0012(14) 0.0013(17) -0.0042(17)
C7 0.045(2) 0.0316(19) 0.043(2) 0.0036(16) 0.0022(17) -0.0036(16)
C8 0.050(2) 0.047(2) 0.052(2) 0.0050(19) -0.015(2) -0.011(2)
C9 0.038(2) 0.046(2) 0.068(3) -0.0047(18) -0.002(2) -0.013(2)
C10 0.039(2) 0.045(2) 0.059(3) -0.0071(18) 0.0123(19) -0.007(2)
C11 0.042(2) 0.0368(19) 0.046(2) -0.0038(16) 0.0014(18) -0.0018(18)
C12 0.0313(18) 0.0308(19) 0.045(2) -0.0017(15) -0.0017(17) 0.0066(17)
C13 0.047(2) 0.029(2) 0.056(2) -0.0037(16) -0.0060(18) -0.0011(17)
C14 0.045(2) 0.0275(19) 0.094(4) 0.0036(17) -0.006(2) 0.001(2)
C15 0.043(2) 0.048(2) 0.077(3) -0.0068(18) -0.017(2) 0.026(2)
C16 0.059(3) 0.048(2) 0.049(2) -0.0035(19) -0.006(2) 0.008(2)
C17 0.051(2) 0.0338(19) 0.045(2) 0.0049(17) -0.0016(18) 0.0037(19)

loop_
_atom_type_symbol
_atom_type_description
_atom_type_scat_dispersion_real
_atom_type_scat_dispersion_imag
_atom_type_scat_source
C C 0.0033 0.0016 'International Tables Vol C Tables 4.2.6.8 and 6.1.1.4'
H H 0.0000 0.0000 'International Tables Vol C Tables 4.2.6.8 and 6.1.1.4'
N N 0.0061 0.0033 'International Tables Vol C Tables 4.2.6.8 and 6.1.1.4'
O O 0.0106 0.0060 'International Tables Vol C Tables 4.2.6.8 and 6.1.1.4'
S S 0.1246 0.1234 'International Tables Vol C Tables 4.2.6.8 and 6.1.1.4'
Cl Cl 0.1484 0.1585 'International Tables Vol C Tables 4.2.6.8 and 6.1.1.4'

loop_
_geom_angle_atom_site_label_1
_geom_angle_atom_site_label_2
_geom_angle_atom_site_label_3
_geom_angle
_geom_angle_publ_flag
C3 S1 C1 91.78(17) yes
C3 N1 C12 122.8(3) ?
C3 N1 C2 115.9(3) yes
C12 N1 C2 120.9(3) ?
C2 C1 S1 109.1(3) ?
C2 C1 H1A 109.9 ?
S1 C1 H1A 109.9 ?
C2 C1 H1B 109.9 ?
S1 C1 H1B 109.9 ?
H1A C1 H1B 108.3 ?
N1 C2 C1 111.1(3) ?
N1 C2 H2A 109.4 ?
C1 C2 H2A 109.4 ?
N1 C2 H2B 109.4 ?
C1 C2 H2B 109.4 ?
H2A C2 H2B 108.0 ?
N1 C3 C4 124.6(3) ?
N1 C3 S1 112.1(2) yes
C4 C3 S1 123.2(2) ?
C3 C4 C5 122.3(3) ?
C3 C4 H4 118.9 ?
C5 C4 H4 118.9 ?
O1 C5 C4 124.2(3) ?
O1 C5 C6 117.1(3) ?
C4 C5 C6 118.6(3) ?
C11 C6 C7 117.3(3) ?
C11 C6 C5 116.4(3) ?
C7 C6 C5 126.2(3) ?
C8 C7 C6 121.2(3) ?
C8 C7 Cl1 116.5(3) ?
C6 C7 Cl1 122.2(3) ?
C9 C8 C7 120.0(4) ?
C9 C8 H8 120.0 ?
C7 C8 H8 120.0 ?
C10 C9 C8 119.2(4) ?
C10 C9 H9 120.4 ?
C8 C9 H9 120.4 ?
C9 C10 C11 121.1(4) ?
C9 C10 Cl2 119.7(3) ?
C11 C10 Cl2 119.2(3) ?
C10 C11 C6 121.3(3) ?
C10 C11 H11 119.4 ?
C6 C11 H11 119.4 ?
C17 C12 C13 119.7(3) ?
C17 C12 N1 120.4(3) ?
C13 C12 N1 119.9(3) ?
C12 C13 C14 119.1(3) ?
C12 C13 H13 120.4 ?
C14 C13 H13 120.4 ?
C15 C14 C13 120.7(3) ?
C15 C14 H14 119.7 ?
C13 C14 H14 119.7 ?
C14 C15 C16 120.0(4) ?
C14 C15 H15 120.0 ?
C16 C15 H15 120.0 ?
C15 C16 C17 119.9(4) ?
C15 C16 H16 120.1 ?
C17 C16 H16 120.1 ?
C12 C17 C16 120.6(3) ?
C12 C17 H17 119.7 ?
C16 C17 H17 119.7 ?

loop_
_geom_bond_atom_site_label_1
_geom_bond_atom_site_label_2
_geom_bond_distance
_geom_bond_publ_flag
S1 C3 1.736(3) yes
S1 C1 1.806(3) yes
Cl1 C7 1.744(3) ?
Cl2 C10 1.737(4) ?
N1 C3 1.356(4) yes
N1 C12 1.427(4) ?
N1 C2 1.430(4) yes
O1 C5 1.231(4) ?
C1 C2 1.441(5) yes
C1 H1A 0.9700 ?
C1 H1B 0.9700 ?
C2 H2A 0.9700 ?
C2 H2B 0.9700 ?
C3 C4 1.373(4) yes
C4 C5 1.419(4) ?
C4 H4 0.9300 ?
C5 C6 1.518(4) ?
C6 C11 1.380(4) ?
C6 C7 1.398(5) ?
C7 C8 1.387(5) ?
C8 C9 1.376(5) ?
C8 H8 0.9300 ?
C9 C10 1.370(5) ?
C9 H9 0.9300 ?
C10 C11 1.372(5) ?
C11 H11 0.9300 ?
C12 C17 1.375(5) ?
C12 C13 1.379(5) ?
C13 C14 1.393(5) ?
C13 H13 0.9300 ?
C14 C15 1.366(5) ?
C14 H14 0.9300 ?
C15 C16 1.368(5) ?
C15 H15 0.9300 ?
C16 C17 1.380(5) ?
C16 H16 0.9300 ?
C17 H17 0.9300 ?

loop_
_geom_hbond_atom_site_label_D
_geom_hbond_atom_site_label_H
_geom_hbond_atom_site_label_A
_geom_hbond_site_symmetry_A
_geom_hbond_distance_DH
_geom_hbond_distance_HA
_geom_hbond_distance_DA
_geom_hbond_angle_DHA
C4 H4 Cl1 . 0.93 2.74 3.169(5) 109.2
C16 H16 Cg1 1_556 0.93 3.19 3.800(4) 125.3
C13 H13 Cg2 7_544 0.93 3.10 3.7270(10) 127.2
C9 H9 Cg3 1_4555 0.93 2.91 3.838(2) 173.2

loop_
_geom_torsion_atom_site_label_1
_geom_torsion_atom_site_label_2
_geom_torsion_atom_site_label_3
_geom_torsion_atom_site_label_4
_geom_torsion
_geom_torsion_publ_flag
C3 S1 C1 C2 -1.7(4) yes
C3 N1 C2 C1 -0.9(5) ?
C12 N1 C2 C1 172.0(4) ?
S1 C1 C2 N1 1.7(5) yes
C12 N1 C3 C4 7.2(5) ?
C2 N1 C3 C4 179.9(3) ?
C12 N1 C3 S1 -173.2(2) ?
C2 N1 C3 S1 -0.5(4) ?
C1 S1 C3 N1 1.3(3) ?
C1 S1 C3 C4 -179.1(3) ?
N1 C3 C4 C5 -174.8(3) ?
S1 C3 C4 C5 5.7(5) ?
C3 C4 C5 O1 -3.1(5) ?
C3 C4 C5 C6 179.3(3) ?
O1 C5 C6 C11 -40.4(4) ?
C4 C5 C6 C11 137.4(3) ?
O1 C5 C6 C7 137.0(3) ?
C4 C5 C6 C7 -45.1(5) ?
C11 C6 C7 C8 -0.3(5) ?
C5 C6 C7 C8 -177.7(3) ?
C11 C6 C7 Cl1 175.6(2) ?
C5 C6 C7 Cl1 -1.8(5) ?
C6 C7 C8 C9 -0.6(5) ?
Cl1 C7 C8 C9 -176.7(3) ?
C7 C8 C9 C10 1.2(5) ?
C8 C9 C10 C11 -0.9(6) ?
C8 C9 C10 Cl2 178.8(3) ?
C9 C10 C11 C6 0.0(6) ?
Cl2 C10 C11 C6 -179.7(3) ?
C7 C6 C11 C10 0.6(5) ?
C5 C6 C11 C10 178.3(3) ?
C3 N1 C12 C17 57.7(4) ?
C2 N1 C12 C17 -114.7(4) ?
C3 N1 C12 C13 -123.9(3) ?
C2 N1 C12 C13 63.8(5) ?
C17 C12 C13 C14 -0.8(5) ?
N1 C12 C13 C14 -179.3(3) ?
C12 C13 C14 C15 -0.6(5) ?
C13 C14 C15 C16 0.6(6) ?
C14 C15 C16 C17 0.6(6) ?
C13 C12 C17 C16 2.1(5) ?
N1 C12 C17 C16 -179.5(3) ?
C15 C16 C17 C12 -2.0(5) ?

loop_
_cod_related_entry_id
_cod_related_entry_database
_cod_related_entry_code
1 ChemSpider 21180539
